data_2213958
loop_
_publ_author_name
'Maria Gdaniec'

_publ_section_title
;
 2,3,4,5,6-Pentafluoroaniline
;
_journal_coeditor_code SG2169
_journal_issue 6
_journal_name_full 'Acta Crystallographica Section E'
_journal_page_first o2954
_journal_page_last o2954
_journal_paper_doi 10.1107/S1600536807023197
_journal_volume 63
_journal_year 2007
_chemical_formula_iupac 'C6 H2 F5 N'
_chemical_formula_moiety 'C6 H2 F5 N'
_chemical_formula_sum 'C6 H2 F5 N'
_chemical_formula_weight 183.09
_chemical_melting_point 306
_chemical_name_systematic
;
2,3,4,5,6-Pentafluoroaniline
;
_space_group_IT_number 9
_symmetry_cell_setting monoclinic
_symmetry_space_group_name_Hall 'C -2yc'
_symmetry_space_group_name_H-M 'C 1 c 1'
_atom_sites_solution_hydrogens difmap
_atom_sites_solution_primary direct
_atom_sites_solution_secondary difmap
_audit_creation_method SHELXL-97
_cell_angle_alpha 90.00
_cell_angle_beta 110.90(2)
_cell_angle_gamma 90.00
_cell_formula_units_Z 4
_cell_length_a 7.591(2)
_cell_length_b 13.311(2)
_cell_length_c 6.4023(14)
_cell_measurement_reflns_used 1580
_cell_measurement_temperature 100.0(3)
_cell_measurement_theta_max 25
_cell_measurement_theta_min 4
_cell_volume 604.3(2)
_computing_cell_refinement
;
CrysAlis RED (Oxford Diffraction, 2006)
;
_computing_data_collection
;
CrysAlis CCD (Oxford Diffraction, 2006)
;
_computing_data_reduction
;
CrysAlis RED
;
_computing_molecular_graphics
;
Stereochemical Workstation (Siemens, 1989).
Mercury, Version 1.4
(Macrae <i>et al.</i>,  2006)
;
_computing_publication_material SHELXL-97
_computing_structure_refinement 'SHELXL-97 (Sheldrick, 1997)'
_computing_structure_solution 'SHELXS-97 (Sheldrick, 1997)'
_diffrn_ambient_temperature 100.0(3)
_diffrn_measured_fraction_theta_full 0.990
_diffrn_measured_fraction_theta_max 0.990
_diffrn_measurement_device_type 'Kuma KM4CCD \k geometry'
_diffrn_measurement_method '\w scans'
_diffrn_radiation_monochromator graphite
_diffrn_radiation_source 'fine-focus sealed tube'
_diffrn_radiation_type MoK\a
_diffrn_radiation_wavelength 0.71073
_diffrn_reflns_av_R_equivalents 0.0138
_diffrn_reflns_av_sigmaI/netI 0.0100
_diffrn_reflns_limit_h_max 9
_diffrn_reflns_limit_h_min -9
_diffrn_reflns_limit_k_max 17
_diffrn_reflns_limit_k_min -14
_diffrn_reflns_limit_l_max 8
_diffrn_reflns_limit_l_min -6
_diffrn_reflns_number 2423
_diffrn_reflns_theta_full 27.47
_diffrn_reflns_theta_max 27.47
_diffrn_reflns_theta_min 4.58
_diffrn_standards_number 0
_exptl_absorpt_coefficient_mu 0.230
_exptl_absorpt_correction_type none
_exptl_crystal_colour colorless
_exptl_crystal_density_diffrn 2.012
_exptl_crystal_density_method 'not measured'
_exptl_crystal_description block
_exptl_crystal_F_000 360
_exptl_crystal_size_max 0.4
_exptl_crystal_size_mid 0.4
_exptl_crystal_size_min 0.4
_refine_diff_density_max 0.280
_refine_diff_density_min -0.168
_refine_ls_extinction_coef 0.023(3)
_refine_ls_extinction_expression Fc^*^=kFc[1+0.001xFc^2^\l^3^/sin(2\q)]^-1/4^
_refine_ls_extinction_method SHELXL
_refine_ls_goodness_of_fit_ref 1.083
_refine_ls_hydrogen_treatment refall
_refine_ls_matrix_type full
_refine_ls_number_parameters 118
_refine_ls_number_reflns 688
_refine_ls_number_restraints 2
_refine_ls_restrained_S_all 1.081
_refine_ls_R_factor_all 0.0252
_refine_ls_R_factor_gt 0.0247
_refine_ls_shift/su_max 0.000
_refine_ls_shift/su_mean 0.000
_refine_ls_structure_factor_coef Fsqd
_refine_ls_weighting_details 'calc w=1/[\s^2^(Fo^2^)+(0.0435P)^2^+0.2882P] where P=(Fo^2^+2Fc^2^)/3'
_refine_ls_weighting_scheme calc
_refine_ls_wR_factor_gt 0.0645
_refine_ls_wR_factor_ref 0.0647
_reflns_number_gt 682
_reflns_number_total 688
_reflns_threshold_expression I>2\s(I)
_cod_data_source_file sg2169.cif
_cod_data_source_block I
_cod_original_sg_symbol_H-M 'C c'
_cod_database_code 2213958
_cod_database_fobs_code 2213958

loop_
_symmetry_equiv_pos_as_xyz
'x, y, z'
'x, -y, z+1/2'
'x+1/2, y+1/2, z'
'x+1/2, -y+1/2, z+1/2'

loop_
_atom_site_type_symbol
_atom_site_label
_atom_site_fract_x
_atom_site_fract_y
_atom_site_fract_z
_atom_site_U_iso_or_equiv
_atom_site_adp_type
_atom_site_calc_flag
_atom_site_occupancy
N N1 0.4464(3) 0.90222(15) 0.6239(4) 0.0201(5) Uani d 1
F F2 0.70684(17) 0.76715(11) 0.5825(2) 0.0194(3) Uani d 1
F F3 0.6465(2) 0.56639(11) 0.5710(2) 0.0235(4) Uani d 1
F F4 0.3236(2) 0.49224(11) 0.6051(3) 0.0236(4) Uani d 1
F F5 0.06082(18) 0.62247(10) 0.6494(2) 0.0213(3) Uani d 1
F F6 0.1169(2) 0.82310(11) 0.6457(2) 0.0206(3) Uani d 1
C C1 0.4132(3) 0.80038(18) 0.6127(4) 0.0142(5) Uani d 1
C C2 0.5454(3) 0.73180(18) 0.5952(4) 0.0149(4) Uani d 1
C C3 0.5158(3) 0.62946(17) 0.5912(4) 0.0156(5) Uani d 1
C C4 0.3526(3) 0.59154(18) 0.6096(4) 0.0164(5) Uani d 1
C C5 0.2195(3) 0.6579(2) 0.6307(4) 0.0161(5) Uani d 1
C C6 0.2493(3) 0.75991(17) 0.6305(4) 0.0154(5) Uani d 1
H H2 0.341(7) 0.939(3) 0.608(7) 0.047(11) Uiso d 1
H H1 0.522(5) 0.924(3) 0.568(6) 0.025(8) Uiso d 1

loop_
_atom_site_aniso_label
_atom_site_aniso_U_11
_atom_site_aniso_U_22
_atom_site_aniso_U_33
_atom_site_aniso_U_12
_atom_site_aniso_U_13
_atom_site_aniso_U_23
N1 0.0221(10) 0.0125(10) 0.0274(11) -0.0006(8) 0.0110(10) 0.0010(8)
F2 0.0139(6) 0.0219(7) 0.0240(7) -0.0031(6) 0.0087(6) 0.0001(6)
F3 0.0205(7) 0.0192(7) 0.0333(9) 0.0070(6) 0.0127(6) 0.0011(6)
F4 0.0276(9) 0.0126(7) 0.0329(8) -0.0017(6) 0.0136(7) 0.0000(6)
F5 0.0170(7) 0.0224(7) 0.0275(8) -0.0047(6) 0.0115(6) -0.0005(6)
F6 0.0184(7) 0.0200(7) 0.0260(7) 0.0049(6) 0.0112(6) 0.0005(6)
C1 0.0151(13) 0.0140(10) 0.0128(8) -0.0006(9) 0.0043(9) 0.0003(8)
C2 0.0118(9) 0.0190(12) 0.0135(10) -0.0014(9) 0.0041(8) 0.0009(8)
C3 0.0151(11) 0.0158(11) 0.0160(10) 0.0039(8) 0.0056(9) 0.0001(8)
C4 0.0188(12) 0.0140(10) 0.0151(9) -0.0014(9) 0.0046(9) 0.0004(8)
C5 0.0140(10) 0.0196(11) 0.0146(11) -0.0036(9) 0.0052(8) -0.0004(9)
C6 0.0140(11) 0.0173(11) 0.0146(10) 0.0018(10) 0.0049(8) 0.0012(9)

loop_
_atom_type_symbol
_atom_type_description
_atom_type_scat_dispersion_real
_atom_type_scat_dispersion_imag
_atom_type_scat_source
C C 0.0033 0.0016 'International Tables Vol C Tables 4.2.6.8 and 6.1.1.4'
H H 0.0000 0.0000 'International Tables Vol C Tables 4.2.6.8 and 6.1.1.4'
N N 0.0061 0.0033 'International Tables Vol C Tables 4.2.6.8 and 6.1.1.4'
F F 0.0171 0.0103 'International Tables Vol C Tables 4.2.6.8 and 6.1.1.4'

loop_
_geom_angle_atom_site_label_1
_geom_angle_atom_site_label_2
_geom_angle_atom_site_label_3
_geom_angle
C1 N1 H2 113(3)
C1 N1 H1 118(2)
H2 N1 H1 118(3)
N1 C1 C2 121.8(2)
N1 C1 C6 121.8(2)
C2 C1 C6 116.3(2)
F2 C2 C3 119.4(2)
F2 C2 C1 118.4(2)
C3 C2 C1 122.2(2)
F3 C3 C2 119.9(2)
F3 C3 C4 119.8(2)
C2 C3 C4 120.3(2)
F4 C4 C3 120.3(2)
F4 C4 C5 120.8(2)
C3 C4 C5 118.9(2)
F5 C5 C6 120.1(2)
F5 C5 C4 119.7(2)
C6 C5 C4 120.2(2)
F6 C6 C5 119.4(2)
F6 C6 C1 118.47(19)
C5 C6 C1 122.1(2)

loop_
_geom_bond_atom_site_label_1
_geom_bond_atom_site_label_2
_geom_bond_distance
N1 C1 1.376(3)
N1 H2 0.91(4)
N1 H1 0.83(4)
F2 C2 1.342(3)
F3 C3 1.341(3)
F4 C4 1.339(3)
F5 C5 1.338(3)
F6 C6 1.341(3)
C1 C2 1.390(3)
C1 C6 1.397(3)
C2 C3 1.379(3)
C3 C4 1.381(3)
C4 C5 1.384(3)
C5 C6 1.377(3)

loop_
_geom_hbond_atom_site_label_D
_geom_hbond_atom_site_label_H
_geom_hbond_atom_site_label_A
_geom_hbond_site_symmetry_A
_geom_hbond_distance_DH
_geom_hbond_distance_HA
_geom_hbond_distance_DA
_geom_hbond_angle_DHA
N1 H2 F3 3_455 0.91(4) 2.20(4) 3.086(3) 162(4)
N1 H1 F4 3 0.83(4) 2.40(4) 3.146(2) 151(3)

loop_
_cod_related_entry_id
_cod_related_entry_database
_cod_related_entry_code
1 ChemSpider 21106528
